data_2211385
loop_
_publ_author_name
'Jo\~ao Figueira'
'Jo\~ao Rodrigues'
'Kari Rissanen'

_publ_section_title
;<i>trans</i>-Bis[bis(diphenylphosphino)methane-\k^2^<i>P</i>,<i>P</i>']dichlororuthenium(II)
 dichloromethane disolvate acetone hemisolvate hemihydrate
;
_journal_coeditor_code FI2019
_journal_issue 12
_journal_name_full 'Acta Crystallographica Section E'
_journal_page_first m3594
_journal_page_last m3596
_journal_paper_doi 10.1107/S160053680605015X
_journal_volume 62
_journal_year 2006
_chemical_formula_iupac '[Ru Cl2 (C25 H22 P2)2], 2C H2 Cl2, 0.5C3 H6 O1, 0.5H2 O1'
_chemical_formula_moiety 'C50 H44 Cl2 P4 Ru, C2 H3 O2, 2(C H2 Cl2), 0.5C3 H6 O1, 0.5H2 O1'
_chemical_formula_sum 'C54 H52 Cl6 O2 P4 Ru'
_chemical_formula_weight 1170.61
_chemical_name_systematic
;
trans-Bis[bis(diphenylphosphino)methane-\k~2~P,P']dichlororuthenium(II)
dichloromethane disolvate acetone hemisolvate hemihydrate
;
_space_group_IT_number 2
_symmetry_cell_setting triclinic
_symmetry_space_group_name_Hall '-P 1'
_symmetry_space_group_name_H-M 'P -1'
_atom_sites_solution_hydrogens geom
_atom_sites_solution_primary direct
_atom_sites_solution_secondary difmap
_audit_creation_method SHELXL-97
_cell_angle_alpha 92.561(2)
_cell_angle_beta 105.0980(10)
_cell_angle_gamma 105.3970(10)
_cell_formula_units_Z 1
_cell_length_a 10.9227(3)
_cell_length_b 11.2603(3)
_cell_length_c 11.6768(2)
_cell_measurement_reflns_used 19167
_cell_measurement_temperature 173(2)
_cell_measurement_theta_max 27.485
_cell_measurement_theta_min 2.91
_cell_volume 1326.79(6)
_computing_cell_refinement SCALEPACK
_computing_data_collection 'COLLECT (Hooft, 1998)'
_computing_data_reduction 'DENZO and SCALEPACK (Otwinowski & Minor, 1997)'
_computing_molecular_graphics 'ORTEP-3 for Windows (Farrugia, 1997)'
_computing_publication_material 'WinGX (Farrugia, 1999)'
_computing_structure_refinement 'SHELXL97 (Sheldrick, 1997)'
_computing_structure_solution 'SHELXS97 (Sheldrick, 1997)'
_diffrn_ambient_temperature 173.00(10)
_diffrn_detector_area_resol_mean 9
_diffrn_measured_fraction_theta_full 0.991
_diffrn_measured_fraction_theta_max 0.991
_diffrn_measurement_device 'Bruker--Nonius KappaCCD'
_diffrn_measurement_method '\f? \w?'
_diffrn_radiation_monochromator 'horizonally mounted graphite crystal'
_diffrn_radiation_source 'fine-focus sealed tube'
_diffrn_radiation_type MoK\a
_diffrn_radiation_wavelength 0.71073
_diffrn_reflns_av_R_equivalents 0.0286
_diffrn_reflns_av_sigmaI/netI 0.0404
_diffrn_reflns_limit_h_max 13
_diffrn_reflns_limit_h_min -14
_diffrn_reflns_limit_k_max 14
_diffrn_reflns_limit_k_min -12
_diffrn_reflns_limit_l_max 15
_diffrn_reflns_limit_l_min -14
_diffrn_reflns_number 9274
_diffrn_reflns_theta_full 27.44
_diffrn_reflns_theta_max 27.44
_diffrn_reflns_theta_min 3.08
_diffrn_standards_number 0
_exptl_absorpt_coefficient_mu 0.760
_exptl_absorpt_correction_T_max 0.8330
_exptl_absorpt_correction_T_min 0.8044
_exptl_absorpt_correction_type none
_exptl_absorpt_process_details none
_exptl_crystal_colour Yellow
_exptl_crystal_density_diffrn 1.465
_exptl_crystal_density_method 'not measured'
_exptl_crystal_description Block
_exptl_crystal_F_000 597
_exptl_crystal_size_max 0.30
_exptl_crystal_size_mid 0.30
_exptl_crystal_size_min 0.25
_refine_diff_density_max 1.348
_refine_diff_density_min -1.102
_refine_ls_extinction_coef none
_refine_ls_extinction_expression Fc^*^=kFc[1+0.001xFc^2^\l^3^/sin(2\q)]^-1/4^
_refine_ls_extinction_method none
_refine_ls_goodness_of_fit_ref 1.085
_refine_ls_hydrogen_treatment constr
_refine_ls_matrix_type full
_refine_ls_number_parameters 316
_refine_ls_number_reflns 6011
_refine_ls_number_restraints 3
_refine_ls_restrained_S_all 1.084
_refine_ls_R_factor_all 0.0762
_refine_ls_R_factor_gt 0.0655
_refine_ls_shift/su_max 0.000
_refine_ls_shift/su_mean 0.000
_refine_ls_structure_factor_coef Fsqd
_refine_ls_weighting_details 'calc w=1/[\s^2^(Fo^2^)+(0.0603P)^2^+6.4786P] where P=(Fo^2^+2Fc^2^)/3'
_refine_ls_weighting_scheme calc
_refine_ls_wR_factor_gt 0.1567
_refine_ls_wR_factor_ref 0.1662
_reflns_number_gt 5247
_reflns_number_total 6011
_reflns_threshold_expression I>2\s(I)
_cod_data_source_file fi2019.cif
_cod_data_source_block I
_cod_database_code 2211385
_cod_database_fobs_code 2211385

loop_
_symmetry_equiv_pos_as_xyz
'x, y, z'
'-x, -y, -z'

loop_
_atom_site_type_symbol
_atom_site_label
_atom_site_fract_x
_atom_site_fract_y
_atom_site_fract_z
_atom_site_U_iso_or_equiv
_atom_site_adp_type
_atom_site_calc_flag
_atom_site_refinement_flags
_atom_site_occupancy
_atom_site_disorder_assembly
_atom_site_disorder_group
Ru Ru1 0.5000 0.5000 0.5000 0.02026(14) Uani d S 1 . .
P P3 0.69505(11) 0.66032(10) 0.50980(10) 0.0223(2) Uani d . 1 . .
Cl Cl4 0.63983(10) 0.37387(10) 0.46761(10) 0.0280(2) Uani d . 1 . .
P P2 0.36436(11) 0.45710(10) 0.30322(10) 0.0225(2) Uani d . 1 . .
C C13 0.7251(4) 0.8283(4) 0.5398(4) 0.0259(9) Uani d . 1 . .
C C7 0.3906(4) 0.3509(4) 0.1955(4) 0.0264(9) Uani d . 1 . .
C C23 0.9760(6) 0.6184(5) 0.3457(6) 0.0424(13) Uani d . 1 . .
H H23 1.0563 0.5961 0.3651 0.051 Uiso calc R 1 . .
C C2 0.3744(5) 0.6965(4) 0.2415(4) 0.0329(10) Uani d . 1 . .
H H2 0.4437 0.7249 0.3138 0.039 Uiso calc R 1 . .
C C1 0.3129(4) 0.5699(4) 0.2090(4) 0.0258(9) Uani d . 1 . .
C C19 0.7911(4) 0.6541(4) 0.4042(4) 0.0265(9) Uani d . 1 . .
C C24 0.9080(5) 0.6205(4) 0.4310(5) 0.0345(11) Uani d . 1 . .
H H24 0.9418 0.5988 0.5081 0.041 Uiso calc R 1 . .
C C18 0.6257(5) 0.8784(4) 0.5516(5) 0.0331(10) Uani d . 1 . .
H H18 0.5377 0.8263 0.5366 0.040 Uiso calc R 1 . .
C C14 0.8539(5) 0.9063(5) 0.5625(5) 0.0383(12) Uani d . 1 . .
H H14 0.9228 0.8727 0.5545 0.046 Uiso calc R 1 . .
C C3 0.3350(6) 0.7806(5) 0.1689(5) 0.0433(13) Uani d . 1 . .
H H3 0.3781 0.8668 0.1910 0.052 Uiso calc R 1 . .
C C6 0.2105(5) 0.5294(5) 0.1022(5) 0.0347(10) Uani d . 1 . .
H H6 0.1686 0.4432 0.0787 0.042 Uiso calc R 1 . .
C C12 0.4838(6) 0.4005(5) 0.1354(5) 0.0400(12) Uani d . 1 . .
H H12 0.5282 0.4869 0.1494 0.048 Uiso calc R 1 . .
C C8 0.3299(6) 0.2244(5) 0.1757(5) 0.0413(12) Uani d . 1 . .
H H8 0.2675 0.1885 0.2169 0.050 Uiso calc R 1 . .
C C17 0.6547(5) 1.0065(5) 0.5856(5) 0.0401(12) Uani d . 1 . .
H H17 0.5861 1.0408 0.5933 0.048 Uiso calc R 1 . .
C C9 0.3602(7) 0.1493(5) 0.0949(5) 0.0481(14) Uani d . 1 . .
H H9 0.3177 0.0625 0.0815 0.058 Uiso calc R 1 . .
C C4 0.2331(6) 0.7405(5) 0.0642(5) 0.0430(13) Uani d . 1 . .
H H4 0.2060 0.7991 0.0150 0.052 Uiso calc R 1 . .
C C20 0.7429(5) 0.6842(6) 0.2906(5) 0.0407(12) Uani d . 1 . .
H H20 0.6630 0.7073 0.2711 0.049 Uiso calc R 1 . .
C C16 0.7818(6) 1.0820(5) 0.6078(5) 0.0440(13) Uani d . 1 . .
H H16 0.8012 1.1684 0.6309 0.053 Uiso calc R 1 . .
C C5 0.1705(6) 0.6149(6) 0.0309(5) 0.0413(12) Uani d . 1 . .
H H5 0.1002 0.5875 -0.0409 0.050 Uiso calc R 1 . .
C C10 0.4502(6) 0.1989(6) 0.0351(5) 0.0465(14) Uani d . 1 . .
H H10 0.4697 0.1472 -0.0200 0.056 Uiso calc R 1 . .
C C15 0.8819(6) 1.0324(5) 0.5965(6) 0.0463(14) Uani d . 1 . .
H H15 0.9698 1.0849 0.6120 0.056 Uiso calc R 1 . .
C C22 0.9272(6) 0.6485(5) 0.2334(5) 0.0463(14) Uani d . 1 . .
H H22 0.9739 0.6469 0.1755 0.056 Uiso calc R 1 . .
C C21 0.8105(6) 0.6810(6) 0.2044(5) 0.0483(15) Uani d . 1 . .
H H21 0.7764 0.7011 0.1266 0.058 Uiso calc R 1 . .
C C11 0.5121(6) 0.3242(6) 0.0553(6) 0.0494(15) Uani d . 1 . .
H H11 0.5749 0.3591 0.0140 0.059 Uiso calc R 1 . .
C C25 0.7859(4) 0.6256(4) 0.6560(4) 0.0268(9) Uani d . 1 . .
H H25A 0.8422 0.5716 0.6480 0.032 Uiso calc R 1 . .
H H25B 0.8390 0.7015 0.7118 0.032 Uiso calc R 1 . .
Cl Cl27 0.8462(4) 0.2641(4) 0.2657(3) 0.1404(14) Uani d . 1 . .
Cl Cl28 0.6835(5) 0.0173(3) 0.2486(4) 0.1670(18) Uani d . 1 . .
C C26 0.7154(12) 0.1683(10) 0.2982(10) 0.102(3) Uani d . 1 . .
H H26A 0.7314 0.1769 0.3860 0.122 Uiso calc R 1 . .
H H26B 0.6359 0.1952 0.2631 0.122 Uiso calc R 1 . .
C C31 0.012(2) 1.0151(13) 0.902(2) 0.116(4) Uani d PD 0.50 A 1
H H31B 0.0126 0.9744 0.8265 0.174 Uiso calc PR 0.50 A 1
H H31A 0.0972 1.0780 0.9374 0.174 Uiso calc PR 0.50 A 1
H H31C -0.0594 1.0547 0.8878 0.174 Uiso calc PR 0.50 A 1
O O29 -0.0286(14) 0.8121(11) 0.9547(16) 0.116(4) Uani d PD 0.50 B 1
C C30 -0.009(2) 0.9209(13) 0.9862(14) 0.116(4) Uani d PD 0.50 . 1
O O32 0.033(2) 0.953(2) 0.8984(19) 0.063(5) Uiso d P 0.25 C 2
O O33 -0.020(2) 1.0597(19) 0.9104(18) 0.055(4) Uiso d P 0.25 C 2

loop_
_atom_site_aniso_label
_atom_site_aniso_U_11
_atom_site_aniso_U_22
_atom_site_aniso_U_33
_atom_site_aniso_U_12
_atom_site_aniso_U_13
_atom_site_aniso_U_23
Ru1 0.0208(2) 0.0192(2) 0.0223(2) 0.00516(17) 0.00985(18) -0.00033(17)
P3 0.0224(5) 0.0215(5) 0.0249(5) 0.0053(4) 0.0112(4) 0.0012(4)
Cl4 0.0268(5) 0.0254(5) 0.0358(6) 0.0098(4) 0.0141(4) -0.0007(4)
P2 0.0238(5) 0.0216(5) 0.0228(5) 0.0051(4) 0.0096(4) 0.0005(4)
C13 0.029(2) 0.023(2) 0.025(2) 0.0042(17) 0.0096(17) -0.0002(16)
C7 0.028(2) 0.026(2) 0.023(2) 0.0069(17) 0.0055(17) -0.0017(16)
C23 0.047(3) 0.031(3) 0.065(4) 0.016(2) 0.039(3) 0.006(2)
C2 0.041(3) 0.028(2) 0.031(2) 0.011(2) 0.012(2) 0.0011(19)
C1 0.026(2) 0.029(2) 0.025(2) 0.0093(18) 0.0108(17) 0.0047(17)
C19 0.028(2) 0.023(2) 0.030(2) 0.0030(17) 0.0164(18) -0.0020(17)
C24 0.037(3) 0.027(2) 0.051(3) 0.011(2) 0.029(2) 0.012(2)
C18 0.027(2) 0.027(2) 0.042(3) 0.0062(18) 0.008(2) -0.003(2)
C14 0.031(2) 0.037(3) 0.049(3) 0.004(2) 0.020(2) -0.003(2)
C3 0.066(4) 0.026(2) 0.047(3) 0.020(2) 0.024(3) 0.006(2)
C6 0.031(2) 0.036(3) 0.036(3) 0.008(2) 0.008(2) 0.007(2)
C12 0.043(3) 0.034(3) 0.046(3) 0.003(2) 0.027(2) -0.003(2)
C8 0.058(3) 0.030(3) 0.036(3) 0.003(2) 0.024(3) -0.003(2)
C17 0.038(3) 0.028(2) 0.051(3) 0.011(2) 0.008(2) -0.010(2)
C9 0.066(4) 0.032(3) 0.045(3) 0.009(3) 0.021(3) -0.010(2)
C4 0.055(3) 0.045(3) 0.043(3) 0.030(3) 0.021(3) 0.016(2)
C20 0.027(2) 0.059(3) 0.035(3) 0.008(2) 0.012(2) 0.005(2)
C16 0.047(3) 0.024(2) 0.056(3) 0.003(2) 0.016(3) -0.008(2)
C5 0.037(3) 0.051(3) 0.040(3) 0.019(2) 0.011(2) 0.014(2)
C10 0.060(4) 0.048(3) 0.041(3) 0.022(3) 0.025(3) -0.007(2)
C15 0.043(3) 0.027(3) 0.065(4) -0.005(2) 0.024(3) -0.008(2)
C22 0.050(3) 0.039(3) 0.050(3) -0.003(2) 0.034(3) -0.012(2)
C21 0.039(3) 0.072(4) 0.028(3) 0.001(3) 0.017(2) 0.000(3)
C11 0.051(3) 0.053(3) 0.052(3) 0.012(3) 0.034(3) -0.004(3)
C25 0.021(2) 0.027(2) 0.032(2) 0.0041(17) 0.0096(17) 0.0030(18)
Cl27 0.122(3) 0.153(3) 0.107(2) -0.019(2) 0.0259(19) 0.013(2)
Cl28 0.215(5) 0.084(2) 0.178(4) 0.020(3) 0.046(3) -0.032(2)
C26 0.120(9) 0.100(8) 0.091(7) 0.045(7) 0.027(6) 0.008(6)
C31 0.073(6) 0.087(7) 0.194(14) 0.035(6) 0.037(7) 0.024(8)
O29 0.073(6) 0.087(7) 0.194(14) 0.035(6) 0.037(7) 0.024(8)
C30 0.073(6) 0.087(7) 0.194(14) 0.035(6) 0.037(7) 0.024(8)

loop_
_atom_type_symbol
_atom_type_description
_atom_type_scat_dispersion_real
_atom_type_scat_dispersion_imag
_atom_type_scat_source
C C 0.0033 0.0016 'International Tables Vol C Tables 4.2.6.8 and 6.1.1.4'
H H 0.0000 0.0000 'International Tables Vol C Tables 4.2.6.8 and 6.1.1.4'
Cl Cl 0.1484 0.1585 'International Tables Vol C Tables 4.2.6.8 and 6.1.1.4'
O O 0.0106 0.0060 'International Tables Vol C Tables 4.2.6.8 and 6.1.1.4'
P P 0.1023 0.0942 'International Tables Vol C Tables 4.2.6.8 and 6.1.1.4'
Ru Ru -1.2594 0.8363 'International Tables Vol C Tables 4.2.6.8 and 6.1.1.4'

loop_
_geom_angle_atom_site_label_1
_geom_angle_atom_site_label_2
_geom_angle_atom_site_label_3
_geom_angle_site_symmetry_1
_geom_angle_site_symmetry_3
_geom_angle
_geom_angle_publ_flag
P2 Ru1 P2 2_666 . 180.0 ?
P2 Ru1 P3 2_666 . 71.03(4) ?
P2 Ru1 P3 . . 108.97(4) yes
P2 Ru1 P3 2_666 2_666 108.97(4) ?
P2 Ru1 P3 . 2_666 71.03(4) ?
P3 Ru1 P3 . 2_666 180.0 ?
P2 Ru1 Cl4 2_666 . 85.39(4) ?
P2 Ru1 Cl4 . . 94.61(4) yes
P3 Ru1 Cl4 . . 80.81(4) yes
P3 Ru1 Cl4 2_666 . 99.19(4) ?
P2 Ru1 Cl4 2_666 2_666 94.61(4) ?
P2 Ru1 Cl4 . 2_666 85.39(4) ?
P3 Ru1 Cl4 . 2_666 99.19(4) ?
P3 Ru1 Cl4 2_666 2_666 80.81(4) ?
Cl4 Ru1 Cl4 . 2_666 180.00(5) ?
C19 P3 C13 . . 100.8(2) ?
C19 P3 C25 . . 108.5(2) ?
C13 P3 C25 . . 101.1(2) ?
C19 P3 Ru1 . . 121.43(15) ?
C13 P3 Ru1 . . 128.14(15) ?
C25 P3 Ru1 . . 93.08(14) ?
C1 P2 C7 . . 101.5(2) ?
C1 P2 C25 . 2_666 104.5(2) ?
C7 P2 C25 . 2_666 107.3(2) ?
C1 P2 Ru1 . . 126.29(15) ?
C7 P2 Ru1 . . 120.24(15) ?
C25 P2 Ru1 2_666 . 94.34(15) ?
C18 C13 C14 . . 119.2(4) ?
C18 C13 P3 . . 121.4(3) ?
C14 C13 P3 . . 119.1(4) ?
C8 C7 C12 . . 118.6(4) ?
C8 C7 P2 . . 124.0(4) ?
C12 C7 P2 . . 117.3(4) ?
C22 C23 C24 . . 120.1(5) ?
C22 C23 H23 . . 119.9 ?
C24 C23 H23 . . 119.9 ?
C3 C2 C1 . . 120.1(5) ?
C3 C2 H2 . . 119.9 ?
C1 C2 H2 . . 119.9 ?
C2 C1 C6 . . 119.2(4) ?
C2 C1 P2 . . 120.8(4) ?
C6 C1 P2 . . 119.9(4) ?
C20 C19 C24 . . 118.7(4) ?
C20 C19 P3 . . 117.4(4) ?
C24 C19 P3 . . 123.9(4) ?
C19 C24 C23 . . 120.6(5) ?
C19 C24 H24 . . 119.7 ?
C23 C24 H24 . . 119.7 ?
C13 C18 C17 . . 120.1(5) ?
C13 C18 H18 . . 119.9 ?
C17 C18 H18 . . 119.9 ?
C15 C14 C13 . . 120.4(5) ?
C15 C14 H14 . . 119.8 ?
C13 C14 H14 . . 119.8 ?
C2 C3 C4 . . 120.5(5) ?
C2 C3 H3 . . 119.7 ?
C4 C3 H3 . . 119.7 ?
C5 C6 C1 . . 120.1(5) ?
C5 C6 H6 . . 120.0 ?
C1 C6 H6 . . 120.0 ?
C11 C12 C7 . . 120.4(5) ?
C11 C12 H12 . . 119.8 ?
C7 C12 H12 . . 119.8 ?
C7 C8 C9 . . 120.1(5) ?
C7 C8 H8 . . 120.0 ?
C9 C8 H8 . . 120.0 ?
C16 C17 C18 . . 120.1(5) ?
C16 C17 H17 . . 120.0 ?
C18 C17 H17 . . 120.0 ?
C10 C9 C8 . . 120.9(5) ?
C10 C9 H9 . . 119.5 ?
C8 C9 H9 . . 119.5 ?
C3 C4 C5 . . 120.1(5) ?
C3 C4 H4 . . 120.0 ?
C5 C4 H4 . . 120.0 ?
C19 C20 C21 . . 120.8(5) ?
C19 C20 H20 . . 119.6 ?
C21 C20 H20 . . 119.6 ?
C17 C16 C15 . . 120.1(5) ?
C17 C16 H16 . . 119.9 ?
C15 C16 H16 . . 119.9 ?
C4 C5 C6 . . 119.9(5) ?
C4 C5 H5 . . 120.0 ?
C6 C5 H5 . . 120.0 ?
C9 C10 C11 . . 119.4(5) ?
C9 C10 H10 . . 120.3 ?
C11 C10 H10 . . 120.3 ?
C16 C15 C14 . . 120.1(5) ?
C16 C15 H15 . . 120.0 ?
C14 C15 H15 . . 120.0 ?
C23 C22 C21 . . 120.4(5) ?
C23 C22 H22 . . 119.8 ?
C21 C22 H22 . . 119.8 ?
C22 C21 C20 . . 119.4(6) ?
C22 C21 H21 . . 120.3 ?
C20 C21 H21 . . 120.3 ?
C10 C11 C12 . . 120.7(5) ?
C10 C11 H11 . . 119.7 ?
C12 C11 H11 . . 119.7 ?
P2 C25 P3 2_666 . 95.2(2) ?
P2 C25 H25A 2_666 . 112.7 ?
P3 C25 H25A . . 112.7 ?
P2 C25 H25B 2_666 . 112.7 ?
P3 C25 H25B . . 112.7 ?
H25A C25 H25B . . 110.2 ?
Cl28 C26 Cl27 . . 114.7(7) ?
Cl28 C26 H26A . . 108.6 ?
Cl27 C26 H26A . . 108.6 ?
Cl28 C26 H26B . . 108.6 ?
Cl27 C26 H26B . . 108.6 ?
H26A C26 H26B . . 107.6 ?
C30 C31 H31B . . 109.5 ?
C30 C31 H31A . . 109.5 ?
H31B C31 H31A . . 109.5 ?
C30 C31 H31C . . 109.5 ?
H31B C31 H31C . . 109.5 ?
H31A C31 H31C . . 109.5 ?
O29 C30 C31 . 2_577 131.3(16) ?
O29 C30 C31 . . 120.66(14) ?
C31 C30 C31 2_577 . 107.9(16) ?

loop_
_geom_bond_atom_site_label_1
_geom_bond_atom_site_label_2
_geom_bond_site_symmetry_2
_geom_bond_distance
_geom_bond_publ_flag
Ru1 P2 2_666 2.3357(11) ?
Ru1 P2 . 2.3357(11) yes
Ru1 P3 . 2.3713(11) yes
Ru1 P3 2_666 2.3713(11) ?
Ru1 Cl4 . 2.4285(10) yes
Ru1 Cl4 2_666 2.4285(10) ?
P3 C19 . 1.825(4) ?
P3 C13 . 1.833(4) ?
P3 C25 . 1.853(5) ?
P2 C1 . 1.822(5) ?
P2 C7 . 1.824(4) ?
P2 C25 2_666 1.850(4) ?
C13 C18 . 1.383(6) ?
C13 C14 . 1.396(7) ?
C7 C8 . 1.383(7) ?
C7 C12 . 1.395(7) ?
C23 C22 . 1.374(9) ?
C23 C24 . 1.391(7) ?
C23 H23 . 0.9500 ?
C2 C3 . 1.378(7) ?
C2 C1 . 1.392(6) ?
C2 H2 . 0.9500 ?
C1 C6 . 1.402(7) ?
C19 C20 . 1.387(7) ?
C19 C24 . 1.389(7) ?
C24 H24 . 0.9500 ?
C18 C17 . 1.406(7) ?
C18 H18 . 0.9500 ?
C14 C15 . 1.388(7) ?
C14 H14 . 0.9500 ?
C3 C4 . 1.384(9) ?
C3 H3 . 0.9500 ?
C6 C5 . 1.385(7) ?
C6 H6 . 0.9500 ?
C12 C11 . 1.388(7) ?
C12 H12 . 0.9500 ?
C8 C9 . 1.398(7) ?
C8 H8 . 0.9500 ?
C17 C16 . 1.373(8) ?
C17 H17 . 0.9500 ?
C9 C10 . 1.367(8) ?
C9 H9 . 0.9500 ?
C4 C5 . 1.384(8) ?
C4 H4 . 0.9500 ?
C20 C21 . 1.399(7) ?
C20 H20 . 0.9500 ?
C16 C15 . 1.384(8) ?
C16 H16 . 0.9500 ?
C5 H5 . 0.9500 ?
C10 C11 . 1.372(9) ?
C10 H10 . 0.9500 ?
C15 H15 . 0.9500 ?
C22 C21 . 1.381(9) ?
C22 H22 . 0.9500 ?
C21 H21 . 0.9500 ?
C11 H11 . 0.9500 ?
C25 P2 2_666 1.850(4) ?
C25 H25A . 0.9900 ?
C25 H25B . 0.9900 ?
Cl27 C26 . 1.689(12) ?
Cl28 C26 . 1.685(11) ?
C26 H26A . 0.9900 ?
C26 H26B . 0.9900 ?
C31 C30 . 1.4900(10) ?
C31 H31B . 0.9800 ?
C31 H31A . 0.9800 ?
C31 H31C . 0.9800 ?
O29 C30 . 1.2098(10) ?
C30 C31 2_577 1.47(3) ?
O32 O33 . 1.49(3) ?
